data_7216947
loop_
_publ_author_name
'Inai, Yoshihito'
'Oshikawa, Tatsuo'
'Yamashita, Mitsuji'
'Hirabayashi, Tadamichi'
'Ashitaka, Satoru'

_publ_section_title
;
 Solid-state conformations of oligopeptides possessing an -(Aib-\DZPhe)2-
 segment&#x2020;
;
_journal_issue 6
_journal_name_full 'Journal of the Chemical Society, Perkin Transactions 2'
_journal_page_first 892
_journal_paper_doi 10.1039/b100774m
_journal_year 2001
_chemical_compound_source ' Synthesis by Inai, et al. '
_chemical_formula_moiety 'C41 H54 N6 O9 '
_chemical_formula_sum 'C41 H54 N6 O9'
_chemical_formula_weight 774.91
_chemical_name_common ' Boc-L-Pro-(Aib-\d^Z^Phe)~2~-Aib-OMe'
_space_group_IT_number 19
_symmetry_cell_setting orthorhombic
_symmetry_Int_Tables_number 19
_symmetry_space_group_name_Hall 'P 2ac 2ab'
_symmetry_space_group_name_H-M 'P 21 21 21'
_audit_creation_date 'Wed Apr 27 08:41:31 2000'
_audit_creation_method 'from TEXRAY.INF file'
_cell_angle_alpha 90
_cell_angle_beta 90
_cell_angle_gamma 90
_cell_formula_units_Z 4
_cell_length_a 19.099(3)
_cell_length_b 19.789(2)
_cell_length_c 11.980(2)
_cell_measurement_reflns_used 25
_cell_measurement_temperature 296.2
_cell_measurement_theta_max 29.9
_cell_measurement_theta_min 26.8
_cell_volume 4527.8(11)
_computing_cell_refinement 'Rigaku/AFC Diffractometer Control'
_computing_data_collection 'Rigaku/AFC Diffractometer Control'
_computing_data_reduction teXsan
_computing_publication_material teXsan
_computing_structure_refinement SHELXL93
_diffrn_ambient_temperature 296.2
_diffrn_measurement_device 'Rigaku AFC7R'
_diffrn_measurement_method \w-2\q
_diffrn_orient_matrix_UB_11 0.01695
_diffrn_orient_matrix_UB_12 -0.01418
_diffrn_orient_matrix_UB_13 -0.07543
_diffrn_orient_matrix_UB_21 -0.02522
_diffrn_orient_matrix_UB_22 -0.04401
_diffrn_orient_matrix_UB_23 0.00817
_diffrn_orient_matrix_UB_31 -0.04264
_diffrn_orient_matrix_UB_32 0.02039
_diffrn_orient_matrix_UB_33 -0.03481
_diffrn_radiation_detector 'scintillation counter'
_diffrn_radiation_monochromator graphite
_diffrn_radiation_source 'Rigaku rotating anode'
_diffrn_radiation_type 'Cu K\a'
_diffrn_radiation_wavelength 1.5418
_diffrn_reflns_av_R_equivalents 0.338
_diffrn_reflns_av_sigmaI/netI 0.076
_diffrn_reflns_limit_h_max 0
_diffrn_reflns_limit_h_min -21
_diffrn_reflns_limit_k_max 22
_diffrn_reflns_limit_k_min 0
_diffrn_reflns_limit_l_max 13
_diffrn_reflns_limit_l_min 0
_diffrn_reflns_number 3798
_diffrn_reflns_reduction_process 'Lp corrections applied'
_diffrn_reflns_theta_max 60.08
_diffrn_standards_decay_% 0.17
_diffrn_standards_interval_count 150
_diffrn_standards_number 3
_exptl_absorpt_coefficient_mu 0.664
_exptl_absorpt_correction_type none
_exptl_crystal_colour colorless
_exptl_crystal_density_diffrn 1.137
_exptl_crystal_density_meas ?
_exptl_crystal_description prismatic
_exptl_crystal_F_000 1656.00
_exptl_crystal_size_max 0.700
_exptl_crystal_size_mid 0.600
_exptl_crystal_size_min 0.400
_refine_diff_density_max 1.96
_refine_diff_density_min -0.36
_refine_diff_density_rms 0.13
_refine_ls_abs_structure_Flack 0(1)
_refine_ls_extinction_coef 0.0000
_refine_ls_extinction_expression Fc^*^=kFc[1+0.001xFc^2^\l^3^/sin(2\q)]^-1/4^
_refine_ls_extinction_method SHELXL
_refine_ls_goodness_of_fit_all 1.973
_refine_ls_hydrogen_treatment refU
_refine_ls_matrix_type full
_refine_ls_number_parameters 552
_refine_ls_number_reflns 2114
_refine_ls_number_restraints 0
_refine_ls_restrained_S_all 1.973
_refine_ls_R_factor_all 0.1934
_refine_ls_R_factor_obs 0.1177
_refine_ls_shift/esd_max 1.5430
_refine_ls_shift/esd_mean 0.1370
_refine_ls_structure_factor_coef Fsqd
_refine_ls_weighting_details 'w = 1/[\s^2^(Fo^2^) + (0.1000P)^2^+0.0000P] where P=(Fo^2^+2Fc^2^)/3'
_refine_ls_weighting_scheme calc
_refine_ls_wR_factor_all 0.3287
_reflns_number_observed 2114
_reflns_number_total 3797
_reflns_observed_criterion >2.0sigma(I)
_cod_data_source_file b100774m.txt
_cod_data_source_block (peptide_2:_Boc-L-Pro-(Aib-\d^Z^Phe)~2~-Aib-OMe)
_cod_depositor_comments
;
The following automatic conversions were performed:

'_exptl_crystal_density_meas' value 'not measured' was changed to '?'
- the value is perceived as not measured.

Automatic conversion script
Id: cif_fix_values 3008 2015-01-20 13:52:24Z robertas 

The following automatic conversions were performed:

'_refine_ls_weighting_scheme' value 'calc w = 1/[\s^2^(Fo^2^) +
(0.1000P)^2^+0.0000P] where P=(Fo^2^+2Fc^2^)/3' was changed to
'calc'. New tag '_refine_ls_weighting_details' was created. The value
of the new tag was set to 'w = 1/[\s^2^(Fo^2^) +
(0.1000P)^2^+0.0000P] where P=(Fo^2^+2Fc^2^)/3'.

Automatic conversion script
Id: cif_fix_values 3143 2015-03-26 13:38:13Z robertas 
;
_cod_original_cell_volume 4527.8(9)
_cod_original_sg_symbol_H-M 'P 21 21 21   '
_cod_original_formula_sum 'C41 H54 N6 O9 '
_cod_database_code 7216947

loop_
_symmetry_equiv_pos_as_xyz
x,y,z
1/2-x,-y,1/2+z
1/2+x,1/2-y,-z
-x,1/2+y,1/2-z

loop_
_atom_site_aniso_label
_atom_site_aniso_U_11
_atom_site_aniso_U_22
_atom_site_aniso_U_33
_atom_site_aniso_U_12
_atom_site_aniso_U_13
_atom_site_aniso_U_23
O(1) 0.061(6) 0.055(5) 0.042(5) 0.013(5) -0.007(5) 0.000(5)
O(2) 0.051(5) 0.049(5) 0.059(6) -0.006(5) -0.007(5) 0.010(5)
O(3) 0.062(5) 0.047(6) 0.061(6) 0.001(5) -0.014(5) 0.003(5)
O(4) 0.055(6) 0.065(6) 0.080(7) 0.023(5) 0.005(6) -0.007(6)
O(9) 0.098(8) 0.056(6) 0.056(6) -0.001(6) -0.009(6) 0.008(6)
O(10) 0.104(8) 0.054(6) 0.082(8) 0.001(6) -0.035(7) 0.000(6)
O(11) 0.101(8) 0.045(6) 0.069(7) 0.026(6) -0.010(7) -0.010(5)
O(33) 0.080(7) 0.052(6) 0.13(1) -0.018(6) -0.034(8) 0.034(7)
O(34) 0.066(6) 0.055(6) 0.109(9) 0.004(5) -0.033(7) 0.019(6)
N(3) 0.051(6) 0.030(5) 0.046(6) -0.007(5) -0.006(5) 0.000(5)
N(5) 0.058(7) 0.048(6) 0.052(7) 0.004(6) -0.020(6) 0.007(6)
N(6) 0.041(6) 0.049(6) 0.062(7) -0.003(5) -0.005(6) 0.014(6)
N(7) 0.059(7) 0.053(7) 0.035(6) 0.002(6) 0.006(6) 0.004(5)
N(8) 0.051(6) 0.042(6) 0.048(6) -0.001(5) 0.010(6) 0.004(5)
N(9) 0.061(7) 0.044(6) 0.046(6) 0.003(5) -0.011(6) 0.001(6)
C(1) 0.061(8) 0.044(7) 0.034(7) -0.010(7) 0.002(7) 0.003(7)
C(3) 0.049(7) 0.045(7) 0.055(8) 0.016(6) 0.000(7) 0.002(7)
C(4) 0.059(9) 0.047(8) 0.047(8) 0.016(7) -0.003(8) 0.014(7)
C(5) 0.038(7) 0.051(7) 0.043(7) 0.011(6) 0.011(6) 0.007(6)
C(6) 0.055(8) 0.047(8) 0.059(9) 0.002(7) -0.005(8) -0.019(8)
C(7) 0.053(8) 0.039(7) 0.035(7) 0.003(6) -0.005(6) 0.008(6)
C(10) 0.059(9) 0.069(9) 0.046(8) -0.001(8) 0.008(8) 0.000(8)
C(11) 0.10(1) 0.051(8) 0.046(9) 0.012(9) 0.020(9) 0.002(7)
C(13) 0.073(10) 0.041(7) 0.035(7) 0.002(8) 0.007(8) 0.006(6)
C(14) 0.061(9) 0.052(8) 0.07(1) -0.012(7) -0.028(8) 0.016(8)
C(17) 0.07(1) 0.064(9) 0.058(9) -0.010(8) 0.002(9) 0.003(8)
C(18) 0.049(9) 0.07(1) 0.07(1) -0.004(7) 0.012(8) 0.003(9)
C(19) 0.069(10) 0.052(9) 0.07(1) 0.013(8) -0.017(9) -0.007(8)
C(20) 0.061(8) 0.073(10) 0.041(8) 0.001(8) -0.003(7) -0.012(8)
C(21) 0.11(2) 0.06(1) 0.06(1) 0.007(9) -0.04(1) -0.011(8)
C(24) 0.08(1) 0.051(9) 0.07(1) -0.003(8) -0.013(9) 0.005(8)
C(27) 0.10(1) 0.065(10) 0.07(1) -0.019(10) -0.03(1) 0.008(8)
C(35) 0.049(8) 0.055(9) 0.059(9) -0.008(7) 0.005(8) 0.017(8)
C(36) 0.057(10) 0.08(1) 0.11(2) -0.022(9) -0.046(10) 0.06(1)
C(38) 0.064(9) 0.038(7) 0.07(1) -0.003(8) -0.027(9) 0.016(8)
C(39) 0.064(9) 0.050(8) 0.042(8) -0.007(7) -0.004(7) -0.005(7)
C(40) 0.24(3) 0.09(1) 0.04(1) 0.01(2) 0.02(2) 0.01(1)
C(41) 0.10(1) 0.07(1) 0.08(1) 0.007(10) 0.04(1) 0.008(10)
C(42) 0.08(1) 0.11(2) 0.08(1) 0.01(1) -0.01(1) 0.00(1)
C(43) 0.056(8) 0.045(7) 0.044(7) -0.001(7) 0.003(7) -0.003(6)
C(45) 0.048(8) 0.056(9) 0.08(1) -0.013(7) -0.024(8) 0.021(8)
C(46) 0.14(2) 0.08(1) 0.043(10) 0.02(1) 0.03(1) 0.004(9)
C(47) 0.08(1) 0.050(8) 0.052(9) 0.016(8) 0.036(9) 0.013(7)
C(48) 0.049(9) 0.12(2) 0.14(2) -0.01(1) 0.00(1) 0.05(2)
C(49) 0.23(3) 0.07(1) 0.11(2) 0.02(2) -0.09(2) -0.01(1)
C(50) 0.16(2) 0.08(1) 0.12(2) 0.01(1) 0.08(2) 0.01(1)
C(51) 0.18(2) 0.06(1) 0.08(1) 0.01(1) -0.08(1) -0.026(10)
C(52) 0.17(2) 0.08(1) 0.06(1) 0.04(1) -0.05(1) -0.03(1)
C(53) 0.11(1) 0.056(9) 0.07(1) 0.022(10) -0.05(1) -0.025(9)
C(54) 0.12(2) 0.05(1) 0.15(2) -0.01(1) -0.07(2) 0.04(1)
C(56) 0.15(2) 0.11(2) 0.07(1) 0.02(2) -0.04(1) -0.02(1)
C(57) 0.26(3) 0.07(1) 0.07(1) 0.01(2) -0.06(2) -0.01(1)
C(58) 0.16(2) 0.08(2) 0.12(2) -0.03(2) -0.07(2) 0.02(1)
C(59) 0.21(3) 0.09(2) 0.09(2) 0.02(2) 0.09(2) 0.02(2)
C(60) 0.12(2) 0.15(2) 0.032(9) -0.02(2) -0.02(1) 0.01(1)
C(337) 0.09(1) 0.053(9) 0.051(9) 0.025(9) 0.033(9) 0.010(7)

loop_
_atom_site_label
_atom_site_fract_x
_atom_site_fract_y
_atom_site_fract_z
_atom_site_U_iso_or_equiv
_atom_site_thermal_displace_type
_atom_site_calc_flag
_atom_site_occupancy
_atom_site_refinement_flags
O(1) 1.1613(5) -0.0561(5) 0.9078(7) 0.053(2) Uani d 1.00 .
O(2) 1.0493(5) 0.1043(4) 0.6252(8) 0.053(2) Uani d 1.00 .
O(3) 1.0055(5) -0.0660(5) 0.7313(8) 0.057(2) Uani d 1.00 .
O(4) 1.2662(5) -0.1153(5) 0.6788(9) 0.066(3) Uani d 1.00 .
O(9) 1.0301(6) 0.1712(5) 0.8546(9) 0.070(3) Uani d 1.00 .
O(10) 1.1131(6) 0.2573(5) 0.844(1) 0.080(3) Uani d 1.00 .
O(11) 1.2041(6) -0.2934(5) 0.7510(9) 0.072(3) Uani d 1.00 .
O(33) 1.1692(6) -0.3257(5) 0.990(1) 0.086(4) Uani d 1.00 .
O(34) 1.2858(5) -0.3308(5) 0.984(1) 0.077(3) Uani d 1.00 .
N(3) 1.1476(5) -0.1237(5) 0.6828(9) 0.042(3) Uani d 1.00 .
N(5) 1.0397(6) 0.2410(5) 0.7049(9) 0.053(3) Uani d 1.00 .
N(6) 0.9342(5) 0.0983(6) 0.6692(9) 0.051(3) Uani d 1.00 .
N(7) 1.0040(6) 0.0316(6) 0.8365(9) 0.049(3) Uani d 1.00 .
N(8) 1.1383(5) 0.0090(5) 0.7568(9) 0.047(3) Uani d 1.00 .
N(9) 1.1872(6) -0.2023(6) 0.8621(9) 0.050(3) Uani d 1.00 .
C(1) 1.1239(7) -0.0148(7) 0.859(1) 0.046(3) Uani d 1.00 .
C(3) 1.1467(7) -0.1967(7) 0.672(1) 0.050(3) Uani d 1.00 .
C(4) 0.9843(8) 0.2090(7) 0.641(1) 0.051(4) Uani d 1.00 .
C(5) 0.9921(7) 0.1319(7) 0.645(1) 0.044(3) Uani d 1.00 .
C(6) 1.1198(7) -0.2293(7) 0.586(1) 0.053(4) Uani d 1.00 .
C(7) 1.0563(7) 0.0088(6) 0.909(1) 0.043(3) Uani d 1.00 .
C(10) 0.9942(8) 0.2377(7) 0.524(1) 0.058(4) Uani d 1.00 .
C(11) 1.0563(9) 0.0161(7) 1.021(1) 0.066(4) Uani d 1.00 .
C(13) 1.2094(8) -0.0892(7) 0.690(1) 0.050(3) Uani d 1.00 .
C(14) 1.2371(7) -0.2257(7) 0.950(1) 0.062(4) Uani d 1.00 .
C(17) 1.0710(8) 0.2986(8) 0.647(1) 0.065(4) Uani d 1.00 .
C(18) 1.2695(7) 0.0177(8) 0.746(1) 0.062(4) Uani d 1.00 .
C(19) 1.0597(9) 0.2192(8) 0.807(1) 0.062(4) Uani d 1.00 .
C(20) 1.0923(7) -0.2029(8) 0.482(1) 0.058(4) Uani d 1.00 .
C(21) 1.215(1) -0.1906(8) 1.059(1) 0.077(5) Uani d 1.00 .
C(24) 1.0201(8) 0.3085(7) 0.547(1) 0.067(4) Uani d 1.00 .
C(27) 0.9421(10) -0.0063(8) 0.551(1) 0.076(5) Uani d 1.00 .
C(35) 0.9851(7) -0.0058(7) 0.749(1) 0.054(4) Uani d 1.00 .
C(36) 1.3098(8) -0.2097(10) 0.910(2) 0.084(6) Uani d 1.00 .
C(38) 1.2247(8) -0.3003(7) 0.973(1) 0.058(4) Uani d 1.00 .
C(39) 1.1829(7) -0.2355(7) 0.765(1) 0.052(3) Uani d 1.00 .
C(40) 0.967(2) 0.086(1) 1.271(2) 0.12(1) Uani d 1.00 .
C(41) 0.929(1) 0.0424(9) 1.061(2) 0.082(5) Uani d 1.00 .
C(42) 1.186(1) 0.166(1) 0.910(2) 0.088(6) Uani d 1.00 .
C(43) 1.2027(7) -0.0125(7) 0.693(1) 0.048(3) Uani d 1.00 .
C(45) 0.9294(7) 0.0241(7) 0.667(1) 0.061(4) Uani d 1.00 .
C(46) 1.018(1) 0.0628(9) 1.196(1) 0.087(6) Uani d 1.00 .
C(47) 1.1925(9) 0.0143(7) 0.573(1) 0.062(4) Uani d 1.00 .
C(48) 0.8573(8) 0.004(1) 0.716(2) 0.102(7) Uani d 1.00 .
C(49) 1.054(2) -0.1162(10) 0.353(2) 0.135(10) Uani d 1.00 .
C(50) 0.879(2) 0.067(1) 1.137(2) 0.118(8) Uani d 1.00 .
C(51) 1.073(1) -0.1383(9) 0.456(2) 0.107(8) Uani d 1.00 .
C(52) 1.078(1) -0.248(1) 0.397(2) 0.107(8) Uani d 1.00 .
C(53) 1.157(1) 0.2363(8) 0.939(1) 0.079(5) Uani d 1.00 .
C(54) 1.283(1) -0.4055(9) 1.021(2) 0.109(8) Uani d 1.00 .
C(56) 1.109(1) 0.230(1) 1.045(2) 0.107(7) Uani d 1.00 .
C(57) 1.061(2) -0.228(1) 0.296(2) 0.13(1) Uani d 1.00 .
C(58) 1.207(1) 0.289(1) 0.947(2) 0.120(9) Uani d 1.00 .
C(59) 0.896(2) 0.086(1) 1.237(3) 0.13(1) Uani d 1.00 .
C(60) 1.048(1) -0.164(1) 0.272(1) 0.102(7) Uani d 1.00 .
C(337) 1.0007(9) 0.0423(8) 1.093(1) 0.064(4) Uani d 1.00 .
H(1) 1.2596 -0.4106 1.0901 0.216(2) Uiso calc 1.00 S
H(2) 1.2574 -0.4314 0.9653 0.1209(9) Uiso calc 1.00 S
H(3) 1.3288 -0.4239 1.0258 0.0956(5) Uiso calc 1.00 S
H(4) 1.2445 -0.2034 1.1188 0.0363(4) Uiso calc 1.00 S
H(5) 1.2216 -0.1408 1.0500 0.0521(4) Uiso calc 1.00 S
H(6) 1.1681 -0.1976 1.0760 0.178(2) Uiso calc 1.00 S
H(7) 1.3441 -0.2227 0.9670 0.0360(3) Uiso calc 1.00 S
H(8) 1.3213 -0.2319 0.8436 0.179(2) Uiso calc 1.00 S
H(9) 1.3162 -0.1614 0.8997 0.1031(8) Uiso calc 1.00 S
H(10) 1.0446 -0.0671 0.3402 0.0792(6) Uiso calc 1.00 S
H(11) 1.0689 -0.1066 0.5206 0.158(1) Uiso calc 1.00 S
H(12) 1.0841 -0.2964 0.4094 0.0599(4) Uiso calc 1.00 S
H(13) 1.0579 -0.2612 0.2377 0.1114(6) Uiso calc 1.00 S
H(14) 1.0337 -0.1530 0.1975 0.1268(9) Uiso calc 1.00 S
H(15) 1.2747 -0.0006 0.8210 0.0364(4) Uiso calc 1.00 S
H(16) 1.3097 0.0038 0.7043 0.0945(7) Uiso calc 1.00 S
H(17) 1.2673 0.0646 0.7502 0.159(1) Uiso calc 1.00 S
H(18) 1.1892 0.0624 0.5757 0.0392(4) Uiso calc 1.00 S
H(19) 1.2343 0.0030 0.5313 0.0882(7) Uiso calc 1.00 S
H(20) 1.1538 -0.0051 0.5417 0.771(3) Uiso calc 1.00 S
H(21) 0.9817 0.1011 1.3447 0.1517(10) Uiso calc 1.00 S
H(22) 0.9149 0.0251 0.9883 0.1000(9) Uiso calc 1.00 S
H(23) 1.0656 0.0596 1.2183 0.194(2) Uiso calc 1.00 S
H(24) 0.8305 0.0660 1.1143 0.339(3) Uiso calc 1.00 S
H(25) 0.8600 0.1002 1.2903 0.0806(7) Uiso calc 1.00 S
H(26) 0.9384 -0.0551 0.5526 0.0258(3) Uiso calc 1.00 S
H(27) 0.9079 0.0102 0.4999 0.0357(3) Uiso calc 1.00 S
H(28) 0.9873 0.0053 0.5254 0.0859(8) Uiso calc 1.00 S
H(29) 0.8538 0.0238 0.7884 0.404(3) Uiso calc 1.00 S
H(30) 0.8222 0.0267 0.6692 0.168(1) Uiso calc 1.00 S
H(31) 0.8501 -0.0412 0.7161 1.16(1) Uiso calc 1.00 S
H(32) 0.9405 0.2210 0.6693 0.607(4) Uiso calc 1.00 S
H(33) 1.0278 0.2119 0.4816 0.0000(3) Uiso calc 1.00 S
H(34) 0.9507 0.2364 0.4830 0.133(1) Uiso calc 1.00 S
H(35) 1.0727 0.3383 0.6959 0.0361(4) Uiso calc 1.00 S
H(36) 1.1178 0.2901 0.6234 0.0812(6) Uiso calc 1.00 S
H(37) 1.0423 0.3287 0.4839 0.133(1) Uiso calc 1.00 S
H(38) 0.9810 0.3383 0.5672 0.0434(4) Uiso calc 1.00 S
H(39) 1.1496 0.1346 0.9001 0.0446(5) Uiso calc 1.00 S
H(40) 1.2146 0.1688 0.8466 0.1241(10) Uiso calc 1.00 S
H(41) 1.2147 0.1509 0.9727 0.0499(4) Uiso calc 1.00 S
H(42) 1.0871 0.2701 1.0618 0.471(3) Uiso calc 1.00 S
H(43) 1.0719 0.1953 1.0318 0.0834(8) Uiso calc 1.00 S
H(44) 1.1350 0.2133 1.1079 0.0701(6) Uiso calc 1.00 S
H(45) 1.2417 0.2806 1.0056 0.0930(5) Uiso calc 1.00 S
H(46) 1.2357 0.2924 0.8779 0.0247(3) Uiso calc 1.00 S
H(47) 1.1873 0.3316 0.9593 0.225(2) Uiso calc 1.00 S

loop_
_atom_type_symbol
_atom_type_oxidation_number
_atom_type_number_in_cell
_atom_type_scat_dispersion_real
_atom_type_scat_dispersion_imag
_atom_type_scat_source
C 0 164 0.018 0.009
;International Tables for Crystallography
(1992, Vol. C, Tables 4.2.6.8 and 6.1.1.4)
;
H 0 216 0.000 0.000
;International Tables for Crystallography
(1992, Vol. C, Table 6.1.1.4)
;
N 0 24 0.031 0.018
;International Tables for Crystallography
(1992, Vol. C, Tables 4.2.6.8 and 6.1.1.4)
;
O 0 36 0.049 0.032
;International Tables for Crystallography
(1992, Vol. C, Tables 4.2.6.8 and 6.1.1.4)
;

loop_
_geom_angle_atom_site_label_1
_geom_angle_atom_site_label_2
_geom_angle_atom_site_label_3
_geom_angle
_geom_angle_site_symmetry_1
_geom_angle_site_symmetry_2
_geom_angle_site_symmetry_3
_geom_angle_publ_flag
C(19) O(10) C(53) 122(1) 1_555 1_555 1_555 yes
C(38) O(34) C(54) 115(1) 1_555 1_555 1_555 yes
C(3) N(3) C(13) 120(1) 1_555 1_555 1_555 yes
C(4) N(5) C(17) 112(1) 1_555 1_555 1_555 yes
C(4) N(5) C(19) 122(1) 1_555 1_555 1_555 yes
C(17) N(5) C(19) 124(1) 1_555 1_555 1_555 yes
C(5) N(6) C(45) 123(1) 1_555 1_555 1_555 yes
C(7) N(7) C(35) 120(1) 1_555 1_555 1_555 yes
C(1) N(8) C(43) 121(1) 1_555 1_555 1_555 yes
C(14) N(9) C(39) 119(1) 1_555 1_555 1_555 yes
O(1) C(1) N(8) 123(1) 1_555 1_555 1_555 yes
O(1) C(1) C(7) 120(1) 1_555 1_555 1_555 yes
N(8) C(1) C(7) 115(1) 1_555 1_555 1_555 yes
N(3) C(3) C(6) 123(1) 1_555 1_555 1_555 yes
N(3) C(3) C(39) 115(1) 1_555 1_555 1_555 yes
C(6) C(3) C(39) 120(1) 1_555 1_555 1_555 yes
N(5) C(4) C(5) 110(1) 1_555 1_555 1_555 yes
N(5) C(4) C(10) 103(1) 1_555 1_555 1_555 yes
N(5) C(4) H(32) 110(1) 1_555 1_555 1_555 no
C(5) C(4) C(10) 112(1) 1_555 1_555 1_555 yes
C(5) C(4) H(32) 109(1) 1_555 1_555 1_555 no
C(10) C(4) H(32) 110(1) 1_555 1_555 1_555 no
O(2) C(5) N(6) 123(1) 1_555 1_555 1_555 yes
O(2) C(5) C(4) 121(1) 1_555 1_555 1_555 yes
N(6) C(5) C(4) 115(1) 1_555 1_555 1_555 yes
C(3) C(6) C(20) 129(1) 1_555 1_555 1_555 yes
N(7) C(7) C(1) 117(1) 1_555 1_555 1_555 yes
N(7) C(7) C(11) 125(1) 1_555 1_555 1_555 yes
C(1) C(7) C(11) 115(1) 1_555 1_555 1_555 yes
C(4) C(10) C(24) 102(1) 1_555 1_555 1_555 yes
C(4) C(10) H(33) 111(1) 1_555 1_555 1_555 no
C(4) C(10) H(34) 110(1) 1_555 1_555 1_555 no
C(24) C(10) H(33) 111(1) 1_555 1_555 1_555 no
C(24) C(10) H(34) 113(1) 1_555 1_555 1_555 no
H(33) C(10) H(34) 107(1) 1_555 1_555 1_555 no
C(7) C(11) C(337) 128(1) 1_555 1_555 1_555 yes
O(4) C(13) N(3) 123(1) 1_555 1_555 1_555 yes
O(4) C(13) C(43) 120(1) 1_555 1_555 1_555 yes
N(3) C(13) C(43) 115(1) 1_555 1_555 1_555 yes
N(9) C(14) C(21) 106(1) 1_555 1_555 1_555 yes
N(9) C(14) C(36) 107(1) 1_555 1_555 1_555 yes
N(9) C(14) C(38) 109(1) 1_555 1_555 1_555 yes
C(21) C(14) C(36) 115(1) 1_555 1_555 1_555 yes
C(21) C(14) C(38) 103(1) 1_555 1_555 1_555 yes
C(36) C(14) C(38) 114(1) 1_555 1_555 1_555 yes
N(5) C(17) C(24) 101(1) 1_555 1_555 1_555 yes
N(5) C(17) H(35) 111(1) 1_555 1_555 1_555 no
N(5) C(17) H(36) 112(1) 1_555 1_555 1_555 no
C(24) C(17) H(35) 112(1) 1_555 1_555 1_555 no
C(24) C(17) H(36) 111(1) 1_555 1_555 1_555 no
H(35) C(17) H(36) 106(1) 1_555 1_555 1_555 no
C(43) C(18) H(15) 108(1) 1_555 1_555 1_555 no
C(43) C(18) H(16) 109(1) 1_555 1_555 1_555 no
C(43) C(18) H(17) 111(1) 1_555 1_555 1_555 no
H(15) C(18) H(16) 106(1) 1_555 1_555 1_555 no
H(15) C(18) H(17) 108(1) 1_555 1_555 1_555 no
H(16) C(18) H(17) 110(1) 1_555 1_555 1_555 no
O(9) C(19) O(10) 128(1) 1_555 1_555 1_555 yes
O(9) C(19) N(5) 122(1) 1_555 1_555 1_555 yes
O(10) C(19) N(5) 109(1) 1_555 1_555 1_555 yes
C(6) C(20) C(51) 129(1) 1_555 1_555 1_555 yes
C(6) C(20) C(52) 117(1) 1_555 1_555 1_555 yes
C(51) C(20) C(52) 112(1) 1_555 1_555 1_555 yes
C(14) C(21) H(4) 111(1) 1_555 1_555 1_555 no
C(14) C(21) H(5) 108(1) 1_555 1_555 1_555 no
C(14) C(21) H(6) 112(1) 1_555 1_555 1_555 no
H(4) C(21) H(5) 105(1) 1_555 1_555 1_555 no
H(4) C(21) H(6) 111(1) 1_555 1_555 1_555 no
H(5) C(21) H(6) 107(1) 1_555 1_555 1_555 no
C(10) C(24) C(17) 103(1) 1_555 1_555 1_555 yes
C(10) C(24) H(37) 112(1) 1_555 1_555 1_555 no
C(10) C(24) H(38) 110(1) 1_555 1_555 1_555 no
C(17) C(24) H(37) 112(1) 1_555 1_555 1_555 no
C(17) C(24) H(38) 111(1) 1_555 1_555 1_555 no
H(37) C(24) H(38) 106(1) 1_555 1_555 1_555 no
C(45) C(27) H(26) 111(1) 1_555 1_555 1_555 no
C(45) C(27) H(27) 109(1) 1_555 1_555 1_555 no
C(45) C(27) H(28) 110(1) 1_555 1_555 1_555 no
H(26) C(27) H(27) 107(1) 1_555 1_555 1_555 no
H(26) C(27) H(28) 108(1) 1_555 1_555 1_555 no
H(27) C(27) H(28) 109(1) 1_555 1_555 1_555 no
O(3) C(35) N(7) 124(1) 1_555 1_555 1_555 yes
O(3) C(35) C(45) 117(1) 1_555 1_555 1_555 yes
N(7) C(35) C(45) 117(1) 1_555 1_555 1_555 yes
C(14) C(36) H(7) 110(1) 1_555 1_555 1_555 no
C(14) C(36) H(8) 112(1) 1_555 1_555 1_555 no
C(14) C(36) H(9) 111(1) 1_555 1_555 1_555 no
H(7) C(36) H(8) 108(1) 1_555 1_555 1_555 no
H(7) C(36) H(9) 105(1) 1_555 1_555 1_555 no
H(8) C(36) H(9) 108(2) 1_555 1_555 1_555 no
O(33) C(38) O(34) 125(1) 1_555 1_555 1_555 yes
O(33) C(38) C(14) 125(1) 1_555 1_555 1_555 yes
O(34) C(38) C(14) 108(1) 1_555 1_555 1_555 yes
O(11) C(39) N(9) 124(1) 1_555 1_555 1_555 yes
O(11) C(39) C(3) 121(1) 1_555 1_555 1_555 yes
N(9) C(39) C(3) 114(1) 1_555 1_555 1_555 yes
C(46) C(40) C(59) 118(2) 1_555 1_555 1_555 yes
C(46) C(40) H(21) 118(3) 1_555 1_555 1_555 no
C(59) C(40) H(21) 122(3) 1_555 1_555 1_555 no
C(50) C(41) C(337) 119(1) 1_555 1_555 1_555 yes
C(50) C(41) H(22) 120(2) 1_555 1_555 1_555 no
C(337) C(41) H(22) 120(1) 1_555 1_555 1_555 no
C(53) C(42) H(39) 111(1) 1_555 1_555 1_555 no
C(53) C(42) H(40) 110(1) 1_555 1_555 1_555 no
C(53) C(42) H(41) 108(1) 1_555 1_555 1_555 no
H(39) C(42) H(40) 111(2) 1_555 1_555 1_555 no
H(39) C(42) H(41) 107(2) 1_555 1_555 1_555 no
H(40) C(42) H(41) 108(1) 1_555 1_555 1_555 no
N(8) C(43) C(13) 111(1) 1_555 1_555 1_555 yes
N(8) C(43) C(18) 111(1) 1_555 1_555 1_555 yes
N(8) C(43) C(47) 105(1) 1_555 1_555 1_555 yes
C(13) C(43) C(18) 109(1) 1_555 1_555 1_555 yes
C(13) C(43) C(47) 108(1) 1_555 1_555 1_555 yes
C(18) C(43) C(47) 110(1) 1_555 1_555 1_555 yes
N(6) C(45) C(27) 113(1) 1_555 1_555 1_555 yes
N(6) C(45) C(35) 108(1) 1_555 1_555 1_555 yes
N(6) C(45) C(48) 107(1) 1_555 1_555 1_555 yes
C(27) C(45) C(35) 108(1) 1_555 1_555 1_555 yes
C(27) C(45) C(48) 112(1) 1_555 1_555 1_555 yes
C(35) C(45) C(48) 105(1) 1_555 1_555 1_555 yes
C(40) C(46) C(337) 121(2) 1_555 1_555 1_555 yes
C(40) C(46) H(23) 120(1) 1_555 1_555 1_555 no
C(337) C(46) H(23) 117(1) 1_555 1_555 1_555 no
C(43) C(47) H(18) 108(1) 1_555 1_555 1_555 no
C(43) C(47) H(19) 107(1) 1_555 1_555 1_555 no
C(43) C(47) H(20) 109(1) 1_555 1_555 1_555 no
H(18) C(47) H(19) 107(1) 1_555 1_555 1_555 no
H(18) C(47) H(20) 112(1) 1_555 1_555 1_555 no
H(19) C(47) H(20) 110(1) 1_555 1_555 1_555 no
C(45) C(48) H(29) 107(1) 1_555 1_555 1_555 no
C(45) C(48) H(30) 105(2) 1_555 1_555 1_555 no
C(45) C(48) H(31) 113(1) 1_555 1_555 1_555 no
H(29) C(48) H(30) 106(2) 1_555 1_555 1_555 no
H(29) C(48) H(31) 113(2) 1_555 1_555 1_555 no
H(30) C(48) H(31) 110(2) 1_555 1_555 1_555 no
C(51) C(49) C(60) 116(1) 1_555 1_555 1_555 yes
C(51) C(49) H(10) 120(2) 1_555 1_555 1_555 no
C(60) C(49) H(10) 123(2) 1_555 1_555 1_555 no
C(41) C(50) C(59) 121(2) 1_555 1_555 1_555 yes
C(41) C(50) H(24) 118(2) 1_555 1_555 1_555 no
C(59) C(50) H(24) 120(3) 1_555 1_555 1_555 no
C(20) C(51) C(49) 125(1) 1_555 1_555 1_555 yes
C(20) C(51) H(11) 115(1) 1_555 1_555 1_555 no
C(49) C(51) H(11) 118(1) 1_555 1_555 1_555 no
C(20) C(52) C(57) 121(1) 1_555 1_555 1_555 yes
C(20) C(52) H(12) 120(1) 1_555 1_555 1_555 no
C(57) C(52) H(12) 118(1) 1_555 1_555 1_555 no
O(10) C(53) C(42) 106(1) 1_555 1_555 1_555 yes
O(10) C(53) C(56) 108(1) 1_555 1_555 1_555 yes
O(10) C(53) C(58) 103(1) 1_555 1_555 1_555 yes
C(42) C(53) C(56) 108(1) 1_555 1_555 1_555 yes
C(42) C(53) C(58) 116(1) 1_555 1_555 1_555 yes
C(56) C(53) C(58) 112(1) 1_555 1_555 1_555 yes
O(34) C(54) H(1) 111(1) 1_555 1_555 1_555 no
O(34) C(54) H(2) 108(2) 1_555 1_555 1_555 no
O(34) C(54) H(3) 110(1) 1_555 1_555 1_555 no
H(1) C(54) H(2) 108(2) 1_555 1_555 1_555 no
H(1) C(54) H(3) 110(2) 1_555 1_555 1_555 no
H(2) C(54) H(3) 107(2) 1_555 1_555 1_555 no
C(53) C(56) H(42) 111(2) 1_555 1_555 1_555 no
C(53) C(56) H(43) 109(1) 1_555 1_555 1_555 no
C(53) C(56) H(44) 111(2) 1_555 1_555 1_555 no
H(42) C(56) H(43) 107(2) 1_555 1_555 1_555 no
H(42) C(56) H(44) 111(2) 1_555 1_555 1_555 no
H(43) C(56) H(44) 105(2) 1_555 1_555 1_555 no
C(52) C(57) C(60) 122(1) 1_555 1_555 1_555 yes
C(52) C(57) H(13) 117(2) 1_555 1_555 1_555 no
C(60) C(57) H(13) 119(2) 1_555 1_555 1_555 no
C(53) C(58) H(45) 112(2) 1_555 1_555 1_555 no
C(53) C(58) H(46) 110(2) 1_555 1_555 1_555 no
C(53) C(58) H(47) 114(2) 1_555 1_555 1_555 no
H(45) C(58) H(46) 102(2) 1_555 1_555 1_555 no
H(45) C(58) H(47) 108(2) 1_555 1_555 1_555 no
H(46) C(58) H(47) 107(2) 1_555 1_555 1_555 no
C(40) C(59) C(50) 120(3) 1_555 1_555 1_555 yes
C(40) C(59) H(25) 119(2) 1_555 1_555 1_555 no
C(50) C(59) H(25) 120(3) 1_555 1_555 1_555 no
C(49) C(60) C(57) 119(1) 1_555 1_555 1_555 yes
C(49) C(60) H(14) 122(2) 1_555 1_555 1_555 no
C(57) C(60) H(14) 118(2) 1_555 1_555 1_555 no
C(11) C(337) C(41) 122(1) 1_555 1_555 1_555 yes
C(11) C(337) C(46) 118(1) 1_555 1_555 1_555 yes
C(41) C(337) C(46) 118(1) 1_555 1_555 1_555 yes

loop_
_geom_bond_atom_site_label_1
_geom_bond_atom_site_label_2
_geom_bond_distance
_geom_bond_site_symmetry_1
_geom_bond_site_symmetry_2
_geom_bond_publ_flag
O(1) C(1) 1.24(2) 1_555 1_555 yes
O(2) C(5) 1.24(2) 1_555 1_555 yes
O(3) C(35) 1.27(2) 1_555 1_555 yes
O(4) C(13) 1.21(2) 1_555 1_555 yes
O(9) C(19) 1.24(2) 1_555 1_555 yes
O(10) C(19) 1.35(2) 1_555 1_555 yes
O(10) C(53) 1.46(2) 1_555 1_555 yes
O(11) C(39) 1.23(2) 1_555 1_555 yes
O(33) C(38) 1.19(2) 1_555 1_555 yes
O(34) C(38) 1.32(2) 1_555 1_555 yes
O(34) C(54) 1.55(2) 1_555 1_555 yes
N(3) C(3) 1.45(2) 1_555 1_555 yes
N(3) C(13) 1.37(2) 1_555 1_555 yes
N(5) C(4) 1.45(2) 1_555 1_555 yes
N(5) C(17) 1.46(2) 1_555 1_555 yes
N(5) C(19) 1.35(2) 1_555 1_555 yes
N(6) C(5) 1.32(2) 1_555 1_555 yes
N(6) C(45) 1.47(2) 1_555 1_555 yes
N(7) C(7) 1.40(2) 1_555 1_555 yes
N(7) C(35) 1.33(2) 1_555 1_555 yes
N(8) C(1) 1.34(2) 1_555 1_555 yes
N(8) C(43) 1.51(2) 1_555 1_555 yes
N(9) C(14) 1.49(2) 1_555 1_555 yes
N(9) C(39) 1.34(2) 1_555 1_555 yes
C(1) C(7) 1.50(2) 1_555 1_555 yes
C(3) C(6) 1.32(2) 1_555 1_555 yes
C(3) C(39) 1.52(2) 1_555 1_555 yes
C(4) C(5) 1.53(2) 1_555 1_555 yes
C(4) C(10) 1.52(2) 1_555 1_555 yes
C(4) H(32) 0.934 1_555 1_555 no
C(6) C(20) 1.44(2) 1_555 1_555 yes
C(7) C(11) 1.35(2) 1_555 1_555 yes
C(10) C(24) 1.51(2) 1_555 1_555 yes
C(10) H(33) 0.963 1_555 1_555 no
C(10) H(34) 0.964 1_555 1_555 no
C(11) C(337) 1.46(2) 1_555 1_555 yes
C(13) C(43) 1.52(2) 1_555 1_555 yes
C(14) C(21) 1.54(2) 1_555 1_555 yes
C(14) C(36) 1.50(2) 1_555 1_555 yes
C(14) C(38) 1.52(2) 1_555 1_555 yes
C(17) C(24) 1.56(2) 1_555 1_555 yes
C(17) H(35) 0.977 1_555 1_555 no
C(17) H(36) 0.955 1_555 1_555 no
C(18) C(43) 1.54(2) 1_555 1_555 yes
C(18) H(15) 0.976 1_555 1_555 no
C(18) H(16) 0.955 1_555 1_555 no
C(18) H(17) 0.932 1_555 1_555 no
C(20) C(51) 1.37(2) 1_555 1_555 yes
C(20) C(52) 1.39(2) 1_555 1_555 yes
C(21) H(4) 0.945 1_555 1_555 no
C(21) H(5) 0.999 1_555 1_555 no
C(21) H(6) 0.930 1_555 1_555 no
C(24) H(37) 0.954 1_555 1_555 no
C(24) H(38) 0.983 1_555 1_555 no
C(27) C(45) 1.54(2) 1_555 1_555 yes
C(27) H(26) 0.969 1_555 1_555 no
C(27) H(27) 0.952 1_555 1_555 no
C(27) H(28) 0.944 1_555 1_555 no
C(35) C(45) 1.56(2) 1_555 1_555 yes
C(36) H(7) 0.977 1_555 1_555 no
C(36) H(8) 0.940 1_555 1_555 no
C(36) H(9) 0.972 1_555 1_555 no
C(40) C(46) 1.40(4) 1_555 1_555 yes
C(40) C(59) 1.41(5) 1_555 1_555 yes
C(40) H(21) 0.976 1_555 1_555 no
C(41) C(50) 1.41(4) 1_555 1_555 yes
C(41) C(337) 1.42(3) 1_555 1_555 yes
C(41) H(22) 0.980 1_555 1_555 no
C(42) C(53) 1.53(3) 1_555 1_555 yes
C(42) H(39) 0.944 1_555 1_555 no
C(42) H(40) 0.934 1_555 1_555 no
C(42) H(41) 0.979 1_555 1_555 no
C(43) C(47) 1.55(2) 1_555 1_555 yes
C(45) C(48) 1.55(2) 1_555 1_555 yes
C(46) C(337) 1.34(2) 1_555 1_555 yes
C(46) H(23) 0.956 1_555 1_555 no
C(47) H(18) 0.953 1_555 1_555 no
C(47) H(19) 0.970 1_555 1_555 no
C(47) H(20) 0.914 1_555 1_555 no
C(48) H(29) 0.954 1_555 1_555 no
C(48) H(30) 0.986 1_555 1_555 no
C(48) H(31) 0.901 1_555 1_555 no
C(49) C(51) 1.36(3) 1_555 1_555 yes
C(49) C(60) 1.36(3) 1_555 1_555 yes
C(49) H(10) 0.999 1_555 1_555 no
C(50) C(59) 1.30(4) 1_555 1_555 yes
C(50) H(24) 0.961 1_555 1_555 no
C(51) H(11) 1.002 1_555 1_555 no
C(52) C(57) 1.32(3) 1_555 1_555 yes
C(52) H(12) 0.968 1_555 1_555 no
C(53) C(56) 1.58(3) 1_555 1_555 yes
C(53) C(58) 1.42(3) 1_555 1_555 yes
C(54) H(1) 0.938 1_555 1_555 no
C(54) H(2) 0.975 1_555 1_555 no
C(54) H(3) 0.953 1_555 1_555 no
C(56) H(42) 0.923 1_555 1_555 no
C(56) H(43) 0.997 1_555 1_555 no
C(56) H(44) 0.956 1_555 1_555 no
C(57) C(60) 1.32(3) 1_555 1_555 yes
C(57) H(13) 0.965 1_555 1_555 no
C(58) H(45) 0.986 1_555 1_555 no
C(58) H(46) 0.997 1_555 1_555 no
C(58) H(47) 0.926 1_555 1_555 no
C(59) H(25) 0.982 1_555 1_555 no
C(60) H(14) 0.957 1_555 1_555 no

loop_
_geom_contact_atom_site_label_1
_geom_contact_atom_site_label_2
_geom_contact_distance
_geom_contact_site_symmetry_1
_geom_contact_site_symmetry_2
O(1) C(47) 3.52(2) 1_555 2_755
O(3) C(17) 3.38(2) 1_555 4_746
O(4) C(42) 3.50(2) 1_555 2_754
O(9) C(6) 3.55(2) 1_555 4_756
O(11) N(6) 3.53(2) 1_555 4_746
O(33) N(6) 3.13(2) 1_555 4_746
O(33) C(10) 3.37(2) 1_555 4_746
O(33) C(4) 3.39(2) 1_555 4_746
O(33) C(5) 3.58(2) 1_555 4_746
O(34) C(17) 3.42(2) 1_555 2_755
C(4) C(39) 3.56(2) 1_555 4_756
